data_7016441
loop_
_publ_author_name
'Vasilescu, I. M.'
'Baldwin, D. S.'
'Bourne, D. J.'
'Clegg, J. K.'
'Li, F.'
'Lindoy, L. F.'
'Meehan, G. V.'

_publ_section_title
;
 Interaction of Co(ii), Ni(ii) and Cu(ii) with dibenzo-substituted
 macrocyclic ligands incorporating both symmetrically and
 unsymmetrically arranged N, O and S donors.
;
_journal_issue 34
_journal_name_full 'Dalton transactions (Cambridge, England : 2003)'
_journal_page_first 8675
_journal_page_last 8684
_journal_paper_doi 10.1039/c1dt10523j
_journal_volume 40
_journal_year 2011
_chemical_formula_moiety 'C20.25 H34.875 Cl2 N3.125 Ni O5.75'
_chemical_formula_sum 'C20.25 H34.875 Cl2 N3.125 Ni O5.75'
_chemical_formula_weight 543.75
_chemical_name_systematic
;
?
;
_space_group_IT_number 14
_symmetry_cell_setting monoclinic
_symmetry_Int_Tables_number 14
_symmetry_space_group_name_Hall '-P 2yn'
_symmetry_space_group_name_H-M 'P 1 21/n 1'
_atom_sites_solution_hydrogens geom
_atom_sites_solution_primary direct
_atom_sites_solution_secondary difmap
_audit_creation_method SHELXL-97
_cell_angle_alpha 90.00
_cell_angle_beta 100.238(2)
_cell_angle_gamma 90.00
_cell_formula_units_Z 8
_cell_length_a 12.0787(8)
_cell_length_b 18.0874(13)
_cell_length_c 24.7617(18)
_cell_measurement_reflns_used 9985
_cell_measurement_temperature 150(2)
_cell_measurement_theta_max 27.22
_cell_measurement_theta_min 2.75
_cell_volume 5323.6(6)
_computing_cell_refinement 'SAINT (Bruker-Nonius, 2003)'
_computing_data_collection 'APEX (Bruker-Nonius, 2003)'
_computing_data_reduction 'SAINT (Bruker-Nonius, 2003), XPREP (Bruker-Nonius, 2003)'
_computing_molecular_graphics
;ORTEP-3 (Farrugia, 1997)
WINGX-32 (Farrugia, 1999)
;
_computing_publication_material 'enCIFer 1.1 (CCDC, 2005)'
_computing_structure_refinement 'SHELXL-97 (Sheldrick, 1997)'
_computing_structure_solution 'SIR97 (Altomare, et. al. 1997)'
_diffrn_ambient_temperature 150(2)
_diffrn_measured_fraction_theta_full 0.996
_diffrn_measured_fraction_theta_max 0.994
_diffrn_measurement_device_type APEXII-FR591
_diffrn_measurement_method \w+\f
_diffrn_radiation_monochromator graphite
_diffrn_radiation_source 'rotating anode'
_diffrn_radiation_type MoK\a
_diffrn_radiation_wavelength 0.71073
_diffrn_reflns_av_R_equivalents 0.0337
_diffrn_reflns_av_sigmaI/netI 0.0428
_diffrn_reflns_limit_h_max 13
_diffrn_reflns_limit_h_min -15
_diffrn_reflns_limit_k_max 23
_diffrn_reflns_limit_k_min -22
_diffrn_reflns_limit_l_max 27
_diffrn_reflns_limit_l_min -32
_diffrn_reflns_number 42018
_diffrn_reflns_theta_full 25.00
_diffrn_reflns_theta_max 27.64
_diffrn_reflns_theta_min 2.77
_diffrn_standards_decay_% 0
_diffrn_standards_interval_count 0
_diffrn_standards_interval_time 0
_diffrn_standards_number 0
_exptl_absorpt_coefficient_mu 0.966
_exptl_absorpt_correction_T_max 0.824
_exptl_absorpt_correction_T_min 0.693
_exptl_absorpt_correction_type multi-scan
_exptl_absorpt_process_details 'SADABS (Sheldrick, 2007)'
_exptl_crystal_colour green
_exptl_crystal_density_diffrn 1.357
_exptl_crystal_density_method 'not measured'
_exptl_crystal_description multi-face
_exptl_crystal_F_000 2290
_exptl_crystal_size_max 0.300
_exptl_crystal_size_mid 0.250
_exptl_crystal_size_min 0.200
_refine_diff_density_max 1.379
_refine_diff_density_min -1.396
_refine_diff_density_rms 0.137
_refine_ls_extinction_method none
_refine_ls_goodness_of_fit_ref 1.053
_refine_ls_hydrogen_treatment mixed
_refine_ls_matrix_type full
_refine_ls_number_parameters 651
_refine_ls_number_reflns 12334
_refine_ls_number_restraints 13
_refine_ls_restrained_S_all 1.052
_refine_ls_R_factor_all 0.1110
_refine_ls_R_factor_gt 0.0778
_refine_ls_shift/su_max 0.001
_refine_ls_shift/su_mean 0.000
_refine_ls_structure_factor_coef Fsqd
_refine_ls_weighting_details 'calc w=1/[\s^2^(Fo^2^)+(0.1606P)^2^+8.3940P] where P=(Fo^2^+2Fc^2^)/3'
_refine_ls_weighting_scheme calc
_refine_ls_wR_factor_gt 0.2317
_refine_ls_wR_factor_ref 0.2631
_reflns_number_gt 8470
_reflns_number_total 12334
_reflns_threshold_expression >2sigma(I)
_cod_data_source_file c1dt10523j.txt
_cod_data_source_block nonnisad
_cod_original_sg_symbol_H-M P21/n
_cod_database_code 7016441

loop_
_symmetry_equiv_pos_as_xyz
'x, y, z'
'-x+1/2, y+1/2, -z+1/2'
'-x, -y, -z'
'x-1/2, -y-1/2, z-1/2'

loop_
_atom_site_label
_atom_site_type_symbol
_atom_site_fract_x
_atom_site_fract_y
_atom_site_fract_z
_atom_site_U_iso_or_equiv
_atom_site_adp_type
_atom_site_occupancy
_atom_site_symmetry_multiplicity
_atom_site_calc_flag
_atom_site_refinement_flags
_atom_site_disorder_assembly
_atom_site_disorder_group
C1 C 0.3725(4) 0.9206(3) 0.09992(18) 0.0325(9) Uani 1 1 d . . .
H1A H 0.3769 0.9753 0.1017 0.039 Uiso 1 1 calc R . .
H1B H 0.4241 0.9001 0.1319 0.039 Uiso 1 1 calc R . .
C2 C 0.2539(4) 0.8954(3) 0.10032(19) 0.0336(10) Uani 1 1 d . . .
H2A H 0.2314 0.9094 0.1355 0.040 Uiso 1 1 calc R . .
H2B H 0.2018 0.9198 0.0702 0.040 Uiso 1 1 calc R . .
C3 C 0.2572(4) 0.7690(3) 0.14019(18) 0.0335(10) Uani 1 1 d . . .
C4 C 0.2239(4) 0.6965(3) 0.1294(2) 0.0383(11) Uani 1 1 d . . .
C5 C 0.2323(4) 0.6479(3) 0.1743(3) 0.0502(14) Uani 1 1 d . . .
H5 H 0.2080 0.5981 0.1685 0.060 Uiso 1 1 calc R . .
C6 C 0.2758(5) 0.6723(4) 0.2268(2) 0.0517(15) Uani 1 1 d . . .
H6 H 0.2820 0.6388 0.2567 0.062 Uiso 1 1 calc R . .
C7 C 0.3097(4) 0.7435(4) 0.2362(2) 0.0491(14) Uani 1 1 d . . .
H7 H 0.3391 0.7592 0.2725 0.059 Uiso 1 1 calc R . .
C8 C 0.3015(4) 0.7935(3) 0.1930(2) 0.0401(11) Uani 1 1 d . . .
H8 H 0.3256 0.8432 0.1994 0.048 Uiso 1 1 calc R . .
C9 C 0.1852(4) 0.6721(3) 0.0711(2) 0.0468(13) Uani 1 1 d . . .
H9A H 0.1579 0.6204 0.0709 0.056 Uiso 1 1 calc R . .
H9B H 0.1215 0.7035 0.0540 0.056 Uiso 1 1 calc R . .
C10 C 0.3716(4) 0.6246(3) 0.0571(2) 0.0435(12) Uani 1 1 d . . .
H10A H 0.4060 0.6088 0.0256 0.052 Uiso 1 1 calc R . .
H10B H 0.3422 0.5800 0.0730 0.052 Uiso 1 1 calc R . .
C11 C 0.4596(4) 0.6603(3) 0.0996(2) 0.0387(11) Uani 1 1 d . . .
H11A H 0.4322 0.6623 0.1349 0.046 Uiso 1 1 calc R . .
H11B H 0.5287 0.6298 0.1050 0.046 Uiso 1 1 calc R . .
C12 C 0.5803(4) 0.7384(3) 0.05468(19) 0.0366(10) Uani 1 1 d . . .
H12A H 0.6356 0.6995 0.0689 0.044 Uiso 1 1 calc R . .
H12B H 0.6179 0.7870 0.0617 0.044 Uiso 1 1 calc R . .
C13 C 0.5430(4) 0.7279(3) -0.00687(19) 0.0382(11) Uani 1 1 d . . .
H13A H 0.6038 0.7440 -0.0263 0.046 Uiso 1 1 calc R . .
H13B H 0.5277 0.6750 -0.0151 0.046 Uiso 1 1 calc R . .
C14 C 0.4633(4) 0.8447(3) -0.04968(17) 0.0370(10) Uani 1 1 d . . .
H14A H 0.3917 0.8719 -0.0609 0.044 Uiso 1 1 calc R . .
H14B H 0.4968 0.8366 -0.0829 0.044 Uiso 1 1 calc R . .
C15 C 0.5420(4) 0.8911(3) -0.00962(17) 0.0326(9) Uani 1 1 d . . .
C16 C 0.5120(3) 0.9148(3) 0.03965(17) 0.0296(9) Uani 1 1 d . . .
C17 C 0.5870(4) 0.9548(3) 0.07791(19) 0.0340(9) Uani 1 1 d . . .
H17 H 0.5668 0.9699 0.1116 0.041 Uiso 1 1 calc R . .
C18 C 0.6929(4) 0.9725(3) 0.0657(2) 0.0411(11) Uani 1 1 d . . .
H18 H 0.7450 0.9998 0.0914 0.049 Uiso 1 1 calc R . .
C19 C 0.7220(4) 0.9505(3) 0.0168(2) 0.0433(12) Uani 1 1 d . . .
H19 H 0.7936 0.9631 0.0087 0.052 Uiso 1 1 calc R . .
C20 C 0.6482(4) 0.9105(3) -0.0200(2) 0.0396(11) Uani 1 1 d . . .
H20 H 0.6694 0.8956 -0.0535 0.047 Uiso 1 1 calc R . .
C21 C 0.9377(5) 0.5900(3) 0.1630(2) 0.0498(13) Uani 1 1 d . . .
H21A H 0.9951 0.5646 0.1902 0.060 Uiso 1 1 calc R . .
H21B H 0.9539 0.5797 0.1259 0.060 Uiso 1 1 calc R . .
C22 C 0.8220(5) 0.5616(3) 0.16731(19) 0.0425(12) Uani 1 1 d . . .
H22A H 0.7647 0.5839 0.1383 0.051 Uiso 1 1 calc R . .
H22B H 0.8190 0.5072 0.1629 0.051 Uiso 1 1 calc R . .
C23 C 0.6935(4) 0.5604(3) 0.23455(18) 0.0342(10) Uani 1 1 d . . .
C24 C 0.6700(4) 0.5814(3) 0.28537(18) 0.0363(10) Uani 1 1 d . . .
C25 C 0.5657(4) 0.5616(3) 0.2981(2) 0.0431(12) Uani 1 1 d . . .
H25 H 0.5485 0.5752 0.3327 0.052 Uiso 1 1 calc R . .
C26 C 0.4870(5) 0.5226(3) 0.2615(3) 0.0511(13) Uani 1 1 d . . .
H26 H 0.4170 0.5093 0.2711 0.061 Uiso 1 1 calc R . .
C27 C 0.5111(5) 0.5035(3) 0.2110(3) 0.0519(13) Uani 1 1 d . . .
H27 H 0.4567 0.4777 0.1854 0.062 Uiso 1 1 calc R . .
C28 C 0.6150(4) 0.5217(3) 0.1973(2) 0.0410(11) Uani 1 1 d . . .
H28 H 0.6319 0.5078 0.1627 0.049 Uiso 1 1 calc R . .
C29 C 0.7502(4) 0.6267(3) 0.32463(18) 0.0409(11) Uani 1 1 d . . .
H29A H 0.7206 0.6327 0.3592 0.049 Uiso 1 1 calc R . .
H29B H 0.8233 0.6006 0.3334 0.049 Uiso 1 1 calc R . .
C30 C 0.6635(4) 0.7442(3) 0.2848(2) 0.0442(12) Uani 1 1 d . . .
H30A H 0.6792 0.7970 0.2931 0.053 Uiso 1 1 calc R . .
H30B H 0.6060 0.7276 0.3061 0.053 Uiso 1 1 calc R . .
C31 C 0.6177(4) 0.7355(3) 0.2240(2) 0.0411(11) Uani 1 1 d . . .
H31A H 0.5795 0.6870 0.2175 0.049 Uiso 1 1 calc R . .
H31B H 0.5614 0.7746 0.2121 0.049 Uiso 1 1 calc R . .
C32 C 0.7301(4) 0.8139(3) 0.1749(2) 0.0419(11) Uani 1 1 d . . .
H32A H 0.6598 0.8433 0.1694 0.050 Uiso 1 1 calc R . .
H32B H 0.7568 0.8116 0.1394 0.050 Uiso 1 1 calc R . .
C33 C 0.8182(4) 0.8520(3) 0.2170(3) 0.0472(12) Uani 1 1 d . . .
H33A H 0.8450 0.8971 0.2007 0.057 Uiso 1 1 calc R . .
H33B H 0.7845 0.8670 0.2489 0.057 Uiso 1 1 calc R . .
C34 C 1.0061(5) 0.8098(4) 0.2006(4) 0.073(2) Uani 1 1 d . . .
H34A H 1.0315 0.8619 0.2023 0.088 Uiso 1 1 calc R . .
H34B H 1.0713 0.7788 0.2167 0.088 Uiso 1 1 calc R . .
C35 C 0.9703(5) 0.7890(4) 0.1434(3) 0.0594(18) Uani 1 1 d . . .
C36 C 0.9355(4) 0.7175(3) 0.1284(2) 0.0472(14) Uani 1 1 d . . .
C37 C 0.8941(5) 0.6982(4) 0.0748(3) 0.0596(17) Uani 1 1 d . . .
H37 H 0.8680 0.6494 0.0658 0.071 Uiso 1 1 calc R . .
C38 C 0.8912(6) 0.7510(6) 0.0344(3) 0.084(3) Uani 1 1 d . . .
H38 H 0.8630 0.7375 -0.0025 0.101 Uiso 1 1 calc R . .
C39 C 0.9249(7) 0.8178(6) 0.0447(4) 0.093(3) Uani 1 1 d . . .
H39 H 0.9226 0.8520 0.0154 0.112 Uiso 1 1 calc R . .
C40 C 0.9666(6) 0.8412(4) 0.1007(5) 0.095(4) Uani 1 1 d . . .
H40 H 0.9909 0.8906 0.1085 0.114 Uiso 1 1 calc R . .
N1 N 0.2475(3) 0.8156(2) 0.09342(14) 0.0269(7) Uani 1 1 d . R .
H1 H 0.1733 0.8083 0.0763 0.032 Uiso 1 1 calc R . .
N2 N 0.2768(3) 0.6766(2) 0.03772(17) 0.0397(9) Uani 1 1 d . R .
H2 H 0.2454 0.6623 0.0022 0.048 Uiso 1 1 calc R . .
N3 N 0.4395(3) 0.7721(2) -0.02633(14) 0.0329(8) Uani 1 1 d . R .
H3 H 0.3976 0.7454 -0.0550 0.039 Uiso 1 1 calc R . .
N4 N 0.8007(3) 0.5824(2) 0.22183(14) 0.0326(8) Uani 1 1 d . . .
H4 H 0.8522 0.5543 0.2457 0.039 Uiso 1 1 calc R . .
N5 N 0.7679(3) 0.7007(2) 0.30166(17) 0.0401(9) Uani 1 1 d . . .
H5A H 0.8124 0.7273 0.3295 0.048 Uiso 1 1 calc R . .
N6 N 0.9149(4) 0.8013(3) 0.2353(2) 0.0519(12) Uani 1 1 d . . .
H6A H 0.9464 0.8149 0.2710 0.062 Uiso 1 1 calc R . .
O1 O 0.4036(3) 0.8940(2) 0.04872(13) 0.0373(7) Uani 1 1 d . R .
O2 O 0.4861(2) 0.73475(18) 0.08356(12) 0.0312(7) Uani 1 1 d . R .
O3 O 0.9422(3) 0.6684(2) 0.17309(16) 0.0528(10) Uani 1 1 d . . .
O4 O 0.7069(3) 0.74018(19) 0.19187(13) 0.0359(7) Uani 1 1 d . . .
O1W O 0.8185(3) 0.9286(3) -0.12997(16) 0.0534(11) Uani 1 1 d D . .
H1O H 0.870(3) 0.951(4) -0.107(2) 0.080 Uiso 1 1 d D . .
H2O H 0.753(2) 0.940(4) -0.123(3) 0.080 Uiso 1 1 d D . .
O2W O 0.9903(4) 1.0341(3) 0.0494(2) 0.0705(13) Uani 1 1 d D . .
H3O H 0.995(3) 1.000(2) 0.0746(15) 0.106 Uiso 1 1 d D . .
H4O H 0.937(5) 1.065(3) 0.053(3) 0.106 Uiso 1 1 d D . .
O3W O 0.6931(6) 0.5550(3) 0.0255(3) 0.069(2) Uani 0.75 1 d PD A 1
H5O H 0.720(8) 0.511(3) 0.033(4) 0.104 Uiso 0.75 1 d PD B 1
H6O H 0.726(9) 0.575(5) 0.001(4) 0.104 Uiso 0.75 1 d PD C 1
N1A N 0.4960(15) 0.4627(11) 0.0650(9) 0.060(5) Uiso 0.25 1 d PD D 2
C1A C 0.6399(16) 0.5411(13) 0.0371(9) 0.038(5) Uiso 0.25 1 d PD D 2
H1A1 H 0.6355 0.5904 0.0530 0.057 Uiso 0.25 1 calc PR D 2
H1A2 H 0.6298 0.5451 -0.0029 0.057 Uiso 0.25 1 calc PR D 2
H1A3 H 0.7137 0.5193 0.0513 0.057 Uiso 0.25 1 calc PR D 2
C2A C 0.5521(15) 0.4944(11) 0.0520(8) 0.044(4) Uiso 0.25 1 d PD D 2
O4WA O 0.4679(7) 0.7400(5) 0.3807(3) 0.058(2) Uani 0.50 1 d P E 1
O5WA O 0.2952(6) 0.9915(5) 0.2208(4) 0.055(2) Uani 0.50 1 d P F 1
O6W O 0.9938(8) 0.3860(6) 0.1509(4) 0.076(3) Uani 0.50 1 d P G 1
O7WA O 0.8066(12) 0.3998(7) 0.0702(4) 0.093(4) Uani 0.50 1 d P H 1
O8W O 0.2259(8) 0.4333(6) 0.1783(5) 0.089(4) Uani 0.50 1 d P I 1
O9W O 0.6137(7) 0.6909(7) -0.1623(4) 0.081(3) Uani 0.50 1 d P J 1
O10A O 0.7263(14) 0.7699(9) -0.1181(7) 0.050(4) Uiso 0.25 1 d P K 1
O10B O 0.7872(13) 0.7860(9) -0.1036(6) 0.044(3) Uiso 0.25 1 d P L 2
O7WB O 0.7493(16) 0.3954(10) 0.0788(7) 0.038(3) Uiso 0.25 1 d P M 2
O7WC O 0.7176(14) 0.3765(10) 0.0879(6) 0.042(4) Uiso 0.25 1 d P N 3
O5WB O 0.3465(16) 1.0339(12) 0.2190(8) 0.066(5) Uiso 0.25 1 d P O 2
O11W O 0.6578(15) 0.6251(11) -0.1045(7) 0.064(4) Uiso 0.25 1 d P P 2
O4WB O 0.487(2) 0.7838(15) 0.4070(11) 0.094(7) Uiso 0.25 1 d P Q 2
Cl1 Cl 0.18262(9) 0.82394(8) -0.03441(4) 0.0405(3) Uani 1 1 d . R 2
Cl2A Cl 0.3844(4) 0.6565(2) -0.12860(19) 0.0807(11) Uani 0.80 1 d P S 1
Cl2B Cl 0.414(2) 0.6737(11) -0.1341(10) 0.0807(11) Uani 0.20 1 d P T 2
Cl3 Cl 1.02021(18) 0.65260(15) 0.30071(10) 0.0945(7) Uani 1 1 d . . .
Cl4A Cl 0.95177(14) 0.43231(11) 0.26429(8) 0.0506(4) Uani 0.80 1 d P U 1
Cl4B Cl 0.9589(6) 0.4676(5) 0.2812(3) 0.0506(4) Uani 0.20 1 d P V 2
Ni1 Ni 0.33977(4) 0.78265(3) 0.03228(2) 0.02837(18) Uani 1 1 d . . .
Ni2 Ni 0.85731(5) 0.69287(4) 0.23849(3) 0.03701(19) Uani 1 1 d . . .

loop_
_atom_site_aniso_label
_atom_site_aniso_U_11
_atom_site_aniso_U_22
_atom_site_aniso_U_33
_atom_site_aniso_U_23
_atom_site_aniso_U_13
_atom_site_aniso_U_12
C1 0.036(2) 0.031(2) 0.032(2) 0.0001(18) 0.0107(17) 0.0020(18)
C2 0.037(2) 0.029(2) 0.036(2) 0.0038(18) 0.0116(18) 0.0059(18)
C3 0.0283(19) 0.038(3) 0.037(2) 0.0129(19) 0.0128(17) 0.0038(18)
C4 0.028(2) 0.041(3) 0.048(3) 0.012(2) 0.0132(19) 0.0047(19)
C5 0.037(2) 0.041(3) 0.077(4) 0.022(3) 0.022(3) 0.005(2)
C6 0.045(3) 0.066(4) 0.049(3) 0.030(3) 0.020(2) 0.015(3)
C7 0.043(3) 0.071(4) 0.037(2) 0.012(3) 0.015(2) 0.015(3)
C8 0.035(2) 0.051(3) 0.037(2) 0.008(2) 0.0132(19) 0.006(2)
C9 0.033(2) 0.039(3) 0.066(3) 0.009(3) 0.002(2) -0.002(2)
C10 0.045(3) 0.031(3) 0.054(3) 0.000(2) 0.007(2) 0.008(2)
C11 0.038(2) 0.033(3) 0.046(3) 0.012(2) 0.009(2) 0.012(2)
C12 0.031(2) 0.039(3) 0.037(2) 0.005(2) -0.0004(18) 0.0081(19)
C13 0.039(2) 0.039(3) 0.037(2) -0.004(2) 0.0075(19) 0.015(2)
C14 0.041(2) 0.045(3) 0.0253(19) 0.0044(19) 0.0073(17) 0.009(2)
C15 0.035(2) 0.031(2) 0.031(2) 0.0105(18) 0.0064(17) 0.0101(18)
C16 0.0296(19) 0.030(2) 0.031(2) 0.0091(17) 0.0097(16) 0.0054(17)
C17 0.037(2) 0.026(2) 0.039(2) 0.0026(18) 0.0062(18) 0.0022(18)
C18 0.040(2) 0.026(3) 0.057(3) 0.005(2) 0.007(2) -0.004(2)
C19 0.033(2) 0.034(3) 0.066(3) 0.016(2) 0.019(2) 0.004(2)
C20 0.041(2) 0.037(3) 0.045(3) 0.016(2) 0.021(2) 0.012(2)
C21 0.058(3) 0.045(3) 0.053(3) 0.010(3) 0.029(3) 0.015(3)
C22 0.060(3) 0.040(3) 0.031(2) 0.006(2) 0.016(2) 0.007(2)
C23 0.044(2) 0.027(2) 0.035(2) 0.0043(18) 0.0126(19) 0.0075(19)
C24 0.047(2) 0.035(3) 0.029(2) 0.0057(18) 0.0094(18) 0.004(2)
C25 0.048(3) 0.042(3) 0.044(3) 0.005(2) 0.020(2) 0.007(2)
C26 0.043(3) 0.047(3) 0.067(4) 0.007(3) 0.019(3) 0.001(2)
C27 0.053(3) 0.038(3) 0.062(3) -0.002(3) 0.002(3) -0.003(2)
C28 0.054(3) 0.032(3) 0.037(2) 0.000(2) 0.009(2) 0.003(2)
C29 0.043(2) 0.053(3) 0.027(2) 0.002(2) 0.0073(18) 0.004(2)
C30 0.041(2) 0.039(3) 0.057(3) -0.010(2) 0.021(2) 0.004(2)
C31 0.028(2) 0.035(3) 0.060(3) -0.002(2) 0.005(2) 0.0017(19)
C32 0.037(2) 0.041(3) 0.049(3) 0.006(2) 0.011(2) 0.010(2)
C33 0.039(2) 0.033(3) 0.069(3) 0.001(2) 0.010(2) 0.002(2)
C34 0.034(3) 0.047(4) 0.140(7) 0.010(4) 0.020(4) -0.001(3)
C35 0.036(3) 0.054(4) 0.095(5) 0.031(3) 0.030(3) 0.012(3)
C36 0.035(2) 0.051(3) 0.061(3) 0.028(3) 0.025(2) 0.015(2)
C37 0.046(3) 0.086(5) 0.054(3) 0.028(3) 0.030(3) 0.023(3)
C38 0.062(4) 0.116(7) 0.087(5) 0.064(5) 0.045(4) 0.045(5)
C39 0.070(5) 0.120(8) 0.103(7) 0.075(6) 0.054(5) 0.048(5)
C40 0.052(4) 0.062(5) 0.189(10) 0.063(6) 0.072(5) 0.029(3)
N1 0.0320(17) 0.0223(19) 0.0288(17) 0.0048(14) 0.0118(14) 0.0015(14)
N2 0.038(2) 0.036(2) 0.042(2) -0.0040(18) -0.0028(17) 0.0035(17)
N3 0.0330(18) 0.040(2) 0.0247(16) -0.0047(15) 0.0022(14) 0.0078(16)
N4 0.041(2) 0.033(2) 0.0266(16) 0.0034(15) 0.0128(15) 0.0043(16)
N5 0.040(2) 0.043(3) 0.037(2) -0.0115(18) 0.0040(17) -0.0011(18)
N6 0.033(2) 0.044(3) 0.075(3) 0.000(2) 0.000(2) 0.0015(19)
O1 0.0371(16) 0.041(2) 0.0359(16) -0.0015(14) 0.0125(13) -0.0009(14)
O2 0.0323(14) 0.0312(17) 0.0294(14) 0.0000(12) 0.0034(12) 0.0106(13)
O3 0.061(2) 0.046(2) 0.056(2) 0.0178(18) 0.0236(19) 0.0068(19)
O4 0.0322(15) 0.0323(18) 0.0426(17) -0.0011(14) 0.0050(13) 0.0039(13)
O1W 0.0334(17) 0.077(3) 0.053(2) -0.035(2) 0.0162(16) -0.0125(18)
O2W 0.055(2) 0.045(3) 0.114(4) 0.014(3) 0.021(3) 0.010(2)
O3W 0.096(5) 0.025(3) 0.069(4) -0.017(3) -0.031(4) 0.019(3)
O4WA 0.060(5) 0.073(6) 0.038(4) -0.005(4) -0.003(3) 0.025(4)
O5WA 0.033(3) 0.052(5) 0.082(6) -0.030(4) 0.013(4) 0.012(3)
O6W 0.074(6) 0.078(7) 0.081(6) -0.024(5) 0.027(5) -0.043(5)
O7WA 0.107(9) 0.127(11) 0.047(5) -0.041(6) 0.023(6) -0.064(8)
O8W 0.058(5) 0.093(8) 0.123(9) -0.047(7) 0.037(6) -0.047(5)
O9W 0.052(5) 0.112(9) 0.065(6) -0.028(6) -0.022(4) 0.014(5)
Cl1 0.0337(5) 0.0517(8) 0.0339(5) 0.0067(5) -0.0001(4) 0.0111(5)
Cl2A 0.105(3) 0.058(2) 0.0669(15) -0.0119(16) -0.0185(18) 0.0018(15)
Cl2B 0.105(3) 0.058(2) 0.0669(15) -0.0119(16) -0.0185(18) 0.0018(15)
Cl3 0.0769(12) 0.1082(18) 0.1011(15) 0.0057(13) 0.0233(11) 0.0044(12)
Cl4A 0.0468(8) 0.0426(11) 0.0563(10) 0.0139(8) -0.0077(7) -0.0120(8)
Cl4B 0.0468(8) 0.0426(11) 0.0563(10) 0.0139(8) -0.0077(7) -0.0120(8)
Ni1 0.0283(3) 0.0300(3) 0.0258(3) 0.0011(2) 0.0019(2) 0.0076(2)
Ni2 0.0312(3) 0.0396(4) 0.0399(3) 0.0021(3) 0.0056(2) 0.0061(2)

loop_
_atom_type_symbol
_atom_type_description
_atom_type_scat_dispersion_real
_atom_type_scat_dispersion_imag
_atom_type_scat_source
C C 0.0033 0.0016 'International Tables Vol C Tables 4.2.6.8 and 6.1.1.4'
H H 0.0000 0.0000 'International Tables Vol C Tables 4.2.6.8 and 6.1.1.4'
N N 0.0061 0.0033 'International Tables Vol C Tables 4.2.6.8 and 6.1.1.4'
O O 0.0106 0.0060 'International Tables Vol C Tables 4.2.6.8 and 6.1.1.4'
Cl Cl 0.1484 0.1585 'International Tables Vol C Tables 4.2.6.8 and 6.1.1.4'
Ni Ni 0.3393 1.1124 'International Tables Vol C Tables 4.2.6.8 and 6.1.1.4'

loop_
_geom_angle_atom_site_label_1
_geom_angle_atom_site_label_2
_geom_angle_atom_site_label_3
_geom_angle
O1 C1 C2 107.3(4)
O1 C1 H1A 110.3
C2 C1 H1A 110.3
O1 C1 H1B 110.3
C2 C1 H1B 110.3
H1A C1 H1B 108.5
N1 C2 C1 109.3(4)
N1 C2 H2A 109.8
C1 C2 H2A 109.8
N1 C2 H2B 109.8
C1 C2 H2B 109.8
H2A C2 H2B 108.3
C4 C3 C8 122.2(4)
C4 C3 N1 115.2(4)
C8 C3 N1 122.6(5)
C3 C4 C5 117.5(5)
C3 C4 C9 119.7(4)
C5 C4 C9 122.8(5)
C6 C5 C4 120.3(6)
C6 C5 H5 119.9
C4 C5 H5 119.9
C7 C6 C5 121.0(5)
C7 C6 H6 119.5
C5 C6 H6 119.5
C6 C7 C8 120.5(5)
C6 C7 H7 119.8
C8 C7 H7 119.8
C7 C8 C3 118.5(5)
C7 C8 H8 120.8
C3 C8 H8 120.8
N2 C9 C4 112.3(4)
N2 C9 H9A 109.1
C4 C9 H9A 109.1
N2 C9 H9B 109.1
C4 C9 H9B 109.1
H9A C9 H9B 107.9
N2 C10 C11 111.2(4)
N2 C10 H10A 109.4
C11 C10 H10A 109.4
N2 C10 H10B 109.4
C11 C10 H10B 109.4
H10A C10 H10B 108.0
O2 C11 C10 111.7(4)
O2 C11 H11A 109.3
C10 C11 H11A 109.3
O2 C11 H11B 109.3
C10 C11 H11B 109.3
H11A C11 H11B 107.9
O2 C12 C13 111.7(4)
O2 C12 H12A 109.3
C13 C12 H12A 109.3
O2 C12 H12B 109.3
C13 C12 H12B 109.3
H12A C12 H12B 107.9
N3 C13 C12 109.8(4)
N3 C13 H13A 109.7
C12 C13 H13A 109.7
N3 C13 H13B 109.7
C12 C13 H13B 109.7
H13A C13 H13B 108.2
N3 C14 C15 112.4(3)
N3 C14 H14A 109.1
C15 C14 H14A 109.1
N3 C14 H14B 109.1
C15 C14 H14B 109.1
H14A C14 H14B 107.9
C20 C15 C16 118.1(4)
C20 C15 C14 120.8(4)
C16 C15 C14 121.0(4)
C17 C16 C15 121.0(4)
C17 C16 O1 122.5(4)
C15 C16 O1 116.5(4)
C16 C17 C18 118.7(4)
C16 C17 H17 120.7
C18 C17 H17 120.7
C19 C18 C17 120.5(5)
C19 C18 H18 119.7
C17 C18 H18 119.7
C20 C19 C18 120.1(5)
C20 C19 H19 119.9
C18 C19 H19 119.9
C19 C20 C15 121.5(5)
C19 C20 H20 119.2
C15 C20 H20 119.2
O3 C21 C22 109.3(4)
O3 C21 H21A 109.8
C22 C21 H21A 109.8
O3 C21 H21B 109.8
C22 C21 H21B 109.8
H21A C21 H21B 108.3
N4 C22 C21 107.1(4)
N4 C22 H22A 110.3
C21 C22 H22A 110.3
N4 C22 H22B 110.3
C21 C22 H22B 110.3
H22A C22 H22B 108.6
C28 C23 C24 120.8(5)
C28 C23 N4 121.9(4)
C24 C23 N4 117.3(4)
C23 C24 C25 118.1(5)
C23 C24 C29 121.8(4)
C25 C24 C29 120.0(4)
C26 C25 C24 121.6(5)
C26 C25 H25 119.2
C24 C25 H25 119.2
C27 C26 C25 119.4(5)
C27 C26 H26 120.3
C25 C26 H26 120.3
C26 C27 C28 120.3(5)
C26 C27 H27 119.8
C28 C27 H27 119.8
C23 C28 C27 119.7(5)
C23 C28 H28 120.2
C27 C28 H28 120.2
N5 C29 C24 111.5(4)
N5 C29 H29A 109.3
C24 C29 H29A 109.3
N5 C29 H29B 109.3
C24 C29 H29B 109.3
H29A C29 H29B 108.0
N5 C30 C31 111.5(4)
N5 C30 H30A 109.3
C31 C30 H30A 109.3
N5 C30 H30B 109.3
C31 C30 H30B 109.3
H30A C30 H30B 108.0
O4 C31 C30 111.2(4)
O4 C31 H31A 109.4
C30 C31 H31A 109.4
O4 C31 H31B 109.4
C30 C31 H31B 109.4
H31A C31 H31B 108.0
O4 C32 C33 111.6(4)
O4 C32 H32A 109.3
C33 C32 H32A 109.3
O4 C32 H32B 109.3
C33 C32 H32B 109.3
H32A C32 H32B 108.0
N6 C33 C32 110.3(4)
N6 C33 H33A 109.6
C32 C33 H33A 109.6
N6 C33 H33B 109.6
C32 C33 H33B 109.6
H33A C33 H33B 108.1
C35 C34 N6 113.9(5)
C35 C34 H34A 108.8
N6 C34 H34A 108.8
C35 C34 H34B 108.8
N6 C34 H34B 108.8
H34A C34 H34B 107.7
C36 C35 C40 117.0(8)
C36 C35 C34 121.6(6)
C40 C35 C34 121.4(8)
C37 C36 C35 122.3(6)
C37 C36 O3 123.8(6)
C35 C36 O3 113.8(6)
C38 C37 C36 118.7(8)
C38 C37 H37 120.6
C36 C37 H37 120.6
C39 C38 C37 122.8(9)
C39 C38 H38 118.6
C37 C38 H38 118.6
C38 C39 C40 120.5(7)
C38 C39 H39 119.8
C40 C39 H39 119.8
C35 C40 C39 118.7(8)
C35 C40 H40 120.7
C39 C40 H40 120.7
C3 N1 C2 119.9(4)
C3 N1 Ni1 115.9(3)
C2 N1 Ni1 109.8(3)
C3 N1 H1 102.8
C2 N1 H1 102.8
Ni1 N1 H1 102.8
C10 N2 C9 112.8(4)
C10 N2 Ni1 109.5(3)
C9 N2 Ni1 113.7(3)
C10 N2 H2 106.8
C9 N2 H2 106.8
Ni1 N2 H2 106.8
C14 N3 C13 113.0(4)
C14 N3 Ni1 111.9(3)
C13 N3 Ni1 112.7(3)
C14 N3 H3 106.2
C13 N3 H3 106.2
Ni1 N3 H3 106.2
C23 N4 C22 116.2(4)
C23 N4 Ni2 119.2(3)
C22 N4 Ni2 108.4(3)
C23 N4 H4 103.6
C22 N4 H4 103.6
Ni2 N4 H4 103.6
C30 N5 C29 114.4(4)
C30 N5 Ni2 111.0(3)
C29 N5 Ni2 111.1(3)
C30 N5 H5A 106.6
C29 N5 H5A 106.6
Ni2 N5 H5A 106.6
C33 N6 C34 111.9(5)
C33 N6 Ni2 110.0(3)
C34 N6 Ni2 113.2(4)
C33 N6 H6A 107.1
C34 N6 H6A 107.1
Ni2 N6 H6A 107.1
C16 O1 C1 115.8(3)
C16 O1 Ni1 121.6(3)
C1 O1 Ni1 109.3(3)
C12 O2 C11 114.0(3)
C12 O2 Ni1 108.9(2)
C11 O2 Ni1 109.5(2)
C36 O3 C21 119.4(5)
C36 O3 Ni2 120.1(3)
C21 O3 Ni2 109.3(3)
C32 O4 C31 114.6(4)
C32 O4 Ni2 109.6(3)
C31 O4 Ni2 108.7(3)
H1O O1W H2O 110(6)
H3O O2W H4O 110(5)
H5O O3W H6O 109.2(12)
C2A C1A H5O 115(4)
C2A C1A H1A1 109.5
C2A C1A H1A2 109.5
H1A1 C1A H1A2 109.5
C2A C1A H1A3 109.5
H1A1 C1A H1A3 109.5
H1A2 C1A H1A3 109.5
N1A C2A C1A 175(3)
N3 Ni1 N2 103.17(17)
N3 Ni1 N1 168.65(15)
N2 Ni1 N1 88.19(15)
N3 Ni1 O2 81.79(13)
N2 Ni1 O2 82.10(14)
N1 Ni1 O2 99.90(12)
N3 Ni1 O1 89.15(14)
N2 Ni1 O1 165.36(15)
N1 Ni1 O1 79.59(13)
O2 Ni1 O1 92.04(12)
N3 Ni1 Cl1 91.94(10)
N2 Ni1 Cl1 94.48(11)
N1 Ni1 Cl1 87.25(10)
O2 Ni1 Cl1 171.93(9)
O1 Ni1 Cl1 92.95(9)
N5 Ni2 N6 100.77(19)
N5 Ni2 O3 171.62(17)
N6 Ni2 O3 87.61(19)
N5 Ni2 N4 91.03(15)
N6 Ni2 N4 166.58(18)
O3 Ni2 N4 80.65(15)
N5 Ni2 O4 82.70(15)
N6 Ni2 O4 82.01(15)
O3 Ni2 O4 98.69(14)
N4 Ni2 O4 93.30(14)
N5 Ni2 Cl3 90.82(13)
N6 Ni2 Cl3 93.97(14)
O3 Ni2 Cl3 88.50(13)
N4 Ni2 Cl3 92.20(12)
O4 Ni2 Cl3 171.57(11)

loop_
_geom_bond_atom_site_label_1
_geom_bond_atom_site_label_2
_geom_bond_distance
C1 O1 1.467(5)
C1 C2 1.505(6)
C1 H1A 0.9900
C1 H1B 0.9900
C2 N1 1.455(6)
C2 H2A 0.9900
C2 H2B 0.9900
C3 C4 1.383(7)
C3 C8 1.395(7)
C3 N1 1.421(5)
C4 C5 1.406(7)
C4 C9 1.503(8)
C5 C6 1.385(9)
C5 H5 0.9500
C6 C7 1.358(9)
C6 H6 0.9500
C7 C8 1.390(7)
C7 H7 0.9500
C8 H8 0.9500
C9 N2 1.496(7)
C9 H9A 0.9900
C9 H9B 0.9900
C10 N2 1.494(6)
C10 C11 1.501(7)
C10 H10A 0.9900
C10 H10B 0.9900
C11 O2 1.456(6)
C11 H11A 0.9900
C11 H11B 0.9900
C12 O2 1.449(6)
C12 C13 1.522(6)
C12 H12A 0.9900
C12 H12B 0.9900
C13 N3 1.490(6)
C13 H13A 0.9900
C13 H13B 0.9900
C14 N3 1.484(7)
C14 C15 1.501(7)
C14 H14A 0.9900
C14 H14B 0.9900
C15 C20 1.398(6)
C15 C16 1.400(6)
C16 C17 1.391(6)
C16 O1 1.419(5)
C17 C18 1.403(7)
C17 H17 0.9500
C18 C19 1.379(8)
C18 H18 0.9500
C19 C20 1.363(8)
C19 H19 0.9500
C20 H20 0.9500
C21 O3 1.438(7)
C21 C22 1.510(8)
C21 H21A 0.9900
C21 H21B 0.9900
C22 N4 1.468(6)
C22 H22A 0.9900
C22 H22B 0.9900
C23 C28 1.389(7)
C23 C24 1.391(6)
C23 N4 1.441(6)
C24 C25 1.399(7)
C24 C29 1.490(7)
C25 C26 1.383(8)
C25 H25 0.9500
C26 C27 1.377(8)
C26 H26 0.9500
C27 C28 1.397(8)
C27 H27 0.9500
C28 H28 0.9500
C29 N5 1.485(7)
C29 H29A 0.9900
C29 H29B 0.9900
C30 N5 1.481(7)
C30 C31 1.516(8)
C30 H30A 0.9900
C30 H30B 0.9900
C31 O4 1.452(6)
C31 H31A 0.9900
C31 H31B 0.9900
C32 O4 1.441(6)
C32 C33 1.516(8)
C32 H32A 0.9900
C32 H32B 0.9900
C33 N6 1.490(7)
C33 H33A 0.9900
C33 H33B 0.9900
C34 C35 1.455(11)
C34 N6 1.521(9)
C34 H34A 0.9900
C34 H34B 0.9900
C35 C36 1.389(9)
C35 C40 1.413(10)
C36 C37 1.379(9)
C36 O3 1.411(6)
C37 C38 1.378(9)
C37 H37 0.9500
C38 C39 1.285(14)
C38 H38 0.9500
C39 C40 1.452(14)
C39 H39 0.9500
C40 H40 0.9500
N1 Ni1 2.119(3)
N1 H1 0.9300
N2 Ni1 2.077(4)
N2 H2 0.9300
N3 Ni1 2.053(4)
N3 H3 0.9300
N4 Ni2 2.128(4)
N4 H4 0.9300
N5 Ni2 2.058(4)
N5 H5A 0.9300
N6 Ni2 2.087(5)
N6 H6A 0.9300
O1 Ni1 2.168(4)
O2 Ni1 2.166(3)
O3 Ni2 2.112(4)
O4 Ni2 2.149(3)
O1W H1O 0.8699(10)
O1W H2O 0.8699(10)
O2W H3O 0.8700(10)
O2W H4O 0.8700(10)
O3W H5O 0.8700(11)
O3W H6O 0.8700(11)
N1A C2A 0.984(8)
C1A C2A 1.453(8)
C1A H5O 1.13(7)
C1A H1A1 0.9800
C1A H1A2 0.9800
C1A H1A3 0.9800
Cl1 Ni1 2.4029(11)
Cl3 Ni2 2.387(2)

loop_
_geom_hbond_atom_site_label_D
_geom_hbond_atom_site_label_H
_geom_hbond_atom_site_label_A
_geom_hbond_distance_DH
_geom_hbond_distance_HA
_geom_hbond_distance_DA
_geom_hbond_angle_DHA
_geom_hbond_site_symmetry_A
N2 H2 O7WA 0.93 2.11 3.018(9) 163.6 3_665
N2 H2 O7WB 0.93 2.27 3.129(17) 153.1 3_665
N2 H2 O7WC 0.93 2.46 3.269(16) 146.0 3_665
N3 H3 Cl2B 0.93 2.39 3.18(2) 142.7 .
N3 H3 Cl2A 0.93 2.42 3.261(6) 151.1 .
N3 H3 O7WC 0.93 2.66 3.482(18) 148.2 3_665
N4 H4 Cl4B 0.93 2.12 3.022(9) 163.4 .
N4 H4 Cl4A 0.93 2.52 3.336(4) 147.3 .
N5 H5A Cl2B 0.93 2.26 3.13(2) 154.9 4_676
N5 H5A Cl2A 0.93 2.44 3.282(6) 151.4 4_676
N6 H6A O9W 0.93 2.37 3.170(9) 143.5 4_676
N6 H6A Cl2B 0.93 2.46 3.27(2) 145.2 4_676
N6 H6A Cl2A 0.93 2.77 3.537(7) 140.4 4_676
O1W H1O O2W 0.8699(10) 2.02(3) 2.851(6) 159(7) 3_775
O2W H3O O1W 0.8700(10) 2.74(2) 2.851(6) 88.2(14) 3_775
O2W H4O Cl1 0.8700(10) 2.47(2) 3.289(5) 157(6) 3_675
O3W H5O O7WA 0.8700(11) 2.37(2) 3.232(16) 170(10) .

loop_
_geom_torsion_atom_site_label_1
_geom_torsion_atom_site_label_2
_geom_torsion_atom_site_label_3
_geom_torsion_atom_site_label_4
_geom_torsion
O1 C1 C2 N1 55.5(5)
C8 C3 C4 C5 2.3(7)
N1 C3 C4 C5 179.7(4)
C8 C3 C4 C9 -175.3(4)
N1 C3 C4 C9 2.2(6)
C3 C4 C5 C6 -1.9(7)
C9 C4 C5 C6 175.6(5)
C4 C5 C6 C7 0.9(8)
C5 C6 C7 C8 -0.1(8)
C6 C7 C8 C3 0.4(7)
C4 C3 C8 C7 -1.6(7)
N1 C3 C8 C7 -178.8(4)
C3 C4 C9 N2 64.1(6)
C5 C4 C9 N2 -113.4(5)
N2 C10 C11 O2 -45.2(6)
O2 C12 C13 N3 44.0(6)
N3 C14 C15 C20 116.0(5)
N3 C14 C15 C16 -62.8(5)
C20 C15 C16 C17 -1.8(6)
C14 C15 C16 C17 177.0(4)
C20 C15 C16 O1 179.9(4)
C14 C15 C16 O1 -1.3(6)
C15 C16 C17 C18 1.3(7)
O1 C16 C17 C18 179.5(4)
C16 C17 C18 C19 0.0(7)
C17 C18 C19 C20 -0.7(7)
C18 C19 C20 C15 0.2(7)
C16 C15 C20 C19 1.0(7)
C14 C15 C20 C19 -177.8(4)
O3 C21 C22 N4 -56.2(5)
C28 C23 C24 C25 0.7(7)
N4 C23 C24 C25 179.0(4)
C28 C23 C24 C29 -176.3(5)
N4 C23 C24 C29 1.9(7)
C23 C24 C25 C26 -0.3(8)
C29 C24 C25 C26 176.8(5)
C24 C25 C26 C27 -0.7(8)
C25 C26 C27 C28 1.4(9)
C24 C23 C28 C27 -0.1(7)
N4 C23 C28 C27 -178.2(5)
C26 C27 C28 C23 -1.0(8)
C23 C24 C29 N5 62.9(6)
C25 C24 C29 N5 -114.2(5)
N5 C30 C31 O4 -43.9(6)
O4 C32 C33 N6 46.2(6)
N6 C34 C35 C36 -61.8(7)
N6 C34 C35 C40 116.6(6)
C40 C35 C36 C37 -3.0(8)
C34 C35 C36 C37 175.4(5)
C40 C35 C36 O3 179.6(4)
C34 C35 C36 O3 -2.0(7)
C35 C36 C37 C38 2.6(8)
O3 C36 C37 C38 179.8(5)
C36 C37 C38 C39 -0.4(9)
C37 C38 C39 C40 -1.2(11)
C36 C35 C40 C39 1.4(8)
C34 C35 C40 C39 -177.1(6)
C38 C39 C40 C35 0.6(10)
C4 C3 N1 C2 165.3(4)
C8 C3 N1 C2 -17.2(6)
C4 C3 N1 Ni1 -59.0(4)
C8 C3 N1 Ni1 118.5(4)
C1 C2 N1 C3 95.6(4)
C1 C2 N1 Ni1 -42.5(4)
C11 C10 N2 C9 -89.9(5)
C11 C10 N2 Ni1 37.8(5)
C4 C9 N2 C10 65.0(6)
C4 C9 N2 Ni1 -60.5(5)
C15 C14 N3 C13 -57.3(5)
C15 C14 N3 Ni1 71.1(4)
C12 C13 N3 C14 96.9(5)
C12 C13 N3 Ni1 -31.1(5)
C28 C23 N4 C22 0.0(6)
C24 C23 N4 C22 -178.2(4)
C28 C23 N4 Ni2 132.7(4)
C24 C23 N4 Ni2 -45.5(5)
C21 C22 N4 C23 180.0(4)
C21 C22 N4 Ni2 42.5(4)
C31 C30 N5 C29 -95.6(5)
C31 C30 N5 Ni2 31.0(5)
C24 C29 N5 C30 56.6(5)
C24 C29 N5 Ni2 -70.0(4)
C32 C33 N6 C34 91.2(6)
C32 C33 N6 Ni2 -35.6(6)
C35 C34 N6 C33 -64.1(7)
C35 C34 N6 Ni2 60.9(6)
C17 C16 O1 C1 3.1(6)
C15 C16 O1 C1 -178.6(4)
C17 C16 O1 Ni1 -133.7(4)
C15 C16 O1 Ni1 44.6(5)
C2 C1 O1 C16 177.7(4)
C2 C1 O1 Ni1 -40.5(4)
C13 C12 O2 C11 87.8(5)
C13 C12 O2 Ni1 -34.8(4)
C10 C11 O2 C12 -92.9(4)
C10 C11 O2 Ni1 29.2(4)
C37 C36 O3 C21 18.8(7)
C35 C36 O3 C21 -163.8(5)
C37 C36 O3 Ni2 -121.0(5)
C35 C36 O3 Ni2 56.4(5)
C22 C21 O3 C36 -102.8(5)
C22 C21 O3 Ni2 40.9(5)
C33 C32 O4 C31 89.7(5)
C33 C32 O4 Ni2 -32.9(5)
C30 C31 O4 C32 -89.1(5)
C30 C31 O4 Ni2 33.9(5)
C14 N3 Ni1 N2 161.5(3)
C13 N3 Ni1 N2 -69.9(3)
C14 N3 Ni1 N1 -19.3(8)
C13 N3 Ni1 N1 109.3(7)
C14 N3 Ni1 O2 -118.7(3)
C13 N3 Ni1 O2 9.9(3)
C14 N3 Ni1 O1 -26.5(3)
C13 N3 Ni1 O1 102.1(3)
C14 N3 Ni1 Cl1 66.4(3)
C13 N3 Ni1 Cl1 -165.0(3)
C10 N2 Ni1 N3 62.8(3)
C9 N2 Ni1 N3 -170.0(3)
C10 N2 Ni1 N1 -117.0(3)
C9 N2 Ni1 N1 10.1(3)
C10 N2 Ni1 O2 -16.8(3)
C9 N2 Ni1 O2 110.4(3)
C10 N2 Ni1 O1 -83.9(6)
C9 N2 Ni1 O1 43.3(7)
C10 N2 Ni1 Cl1 155.9(3)
C9 N2 Ni1 Cl1 -76.9(3)
C3 N1 Ni1 N3 -132.0(6)
C2 N1 Ni1 N3 8.0(8)
C3 N1 Ni1 N2 47.3(3)
C2 N1 Ni1 N2 -172.8(3)
C3 N1 Ni1 O2 -34.3(3)
C2 N1 Ni1 O2 105.6(3)
C3 N1 Ni1 O1 -124.6(3)
C2 N1 Ni1 O1 15.3(3)
C3 N1 Ni1 Cl1 141.9(3)
C2 N1 Ni1 Cl1 -78.2(3)
C12 O2 Ni1 N3 13.9(3)
C11 O2 Ni1 N3 -111.3(3)
C12 O2 Ni1 N2 118.5(3)
C11 O2 Ni1 N2 -6.7(3)
C12 O2 Ni1 N1 -154.8(3)
C11 O2 Ni1 N1 80.0(3)
C12 O2 Ni1 O1 -75.0(3)
C11 O2 Ni1 O1 159.8(3)
C12 O2 Ni1 Cl1 53.2(8)
C11 O2 Ni1 Cl1 -72.1(8)
C16 O1 Ni1 N3 -27.7(3)
C1 O1 Ni1 N3 -167.0(3)
C16 O1 Ni1 N2 119.9(5)
C1 O1 Ni1 N2 -19.3(7)
C16 O1 Ni1 N1 153.7(3)
C1 O1 Ni1 N1 14.5(3)
C16 O1 Ni1 O2 54.0(3)
C1 O1 Ni1 O2 -85.2(3)
C16 O1 Ni1 Cl1 -119.6(3)
C1 O1 Ni1 Cl1 101.1(3)
C30 N5 Ni2 N6 70.7(4)
C29 N5 Ni2 N6 -160.9(3)
C30 N5 Ni2 O3 -109.8(11)
C29 N5 Ni2 O3 18.6(12)
C30 N5 Ni2 N4 -102.9(3)
C29 N5 Ni2 N4 25.6(3)
C30 N5 Ni2 O4 -9.7(3)
C29 N5 Ni2 O4 118.7(3)
C30 N5 Ni2 Cl3 164.9(3)
C29 N5 Ni2 Cl3 -66.7(3)
C33 N6 Ni2 N5 -66.9(4)
C34 N6 Ni2 N5 167.1(4)
C33 N6 Ni2 O3 113.2(4)
C34 N6 Ni2 O3 -12.8(4)
C33 N6 Ni2 N4 84.4(8)
C34 N6 Ni2 N4 -41.7(9)
C33 N6 Ni2 O4 14.1(4)
C34 N6 Ni2 O4 -111.9(4)
C33 N6 Ni2 Cl3 -158.5(4)
C34 N6 Ni2 Cl3 75.5(4)
C36 O3 Ni2 N5 137.1(10)
C21 O3 Ni2 N5 -6.4(13)
C36 O3 Ni2 N6 -43.4(4)
C21 O3 Ni2 N6 173.1(4)
C36 O3 Ni2 N4 130.1(4)
C21 O3 Ni2 N4 -13.4(3)
C36 O3 Ni2 O4 38.1(4)
C21 O3 Ni2 O4 -105.3(4)
C36 O3 Ni2 Cl3 -137.5(4)
C21 O3 Ni2 Cl3 79.1(3)
C23 N4 Ni2 N5 28.3(3)
C22 N4 Ni2 N5 164.3(3)
C23 N4 Ni2 N6 -123.5(6)
C22 N4 Ni2 N6 12.5(8)
C23 N4 Ni2 O3 -152.7(3)
C22 N4 Ni2 O3 -16.8(3)
C23 N4 Ni2 O4 -54.5(3)
C22 N4 Ni2 O4 81.5(3)
C23 N4 Ni2 Cl3 119.1(3)
C22 N4 Ni2 Cl3 -104.9(3)
C32 O4 Ni2 N5 112.4(3)
C31 O4 Ni2 N5 -13.6(3)
C32 O4 Ni2 N6 10.4(3)
C31 O4 Ni2 N6 -115.6(3)
C32 O4 Ni2 O3 -76.0(3)
C31 O4 Ni2 O3 158.1(3)
C32 O4 Ni2 N4 -157.0(3)
C31 O4 Ni2 N4 77.0(3)
C32 O4 Ni2 Cl3 72.3(8)
C31 O4 Ni2 Cl3 -53.7(9)
